data_1000339
loop_
_publ_author_name
'Crosnier, M P'
'Guyomard, D'
'Verbaere, A'
'Piffard, Y'
'Tournoux, M'

_publ_section_title
;
The potassium niobyl cyclotetrasilicate K~2~(NbO)~2~Si~4~O~12~
;
_journal_coden_ASTM JSSCBI
_journal_name_full 'Journal of Solid State Chemistry'
_journal_page_first 128
_journal_page_last 132
_journal_paper_doi 10.1016/0022-4596(92)90077-9
_journal_volume 98
_journal_year 1992
_chemical_formula_structural 'K2 (Nb O)2 (Si4 O12)'
_chemical_formula_sum 'K2 Nb2 O14 Si4'
_chemical_name_systematic
;
Dipotassium bis(oxoniobium) cyclo-tetrasilicate
;
_space_group_IT_number 100
_symmetry_cell_setting tetragonal
_symmetry_Int_Tables_number 100
_symmetry_space_group_name_Hall 'P 4 -2ab'
_symmetry_space_group_name_H-M 'P 4 b m'
_cell_angle_alpha 90
_cell_angle_beta 90
_cell_angle_gamma 90
_cell_formula_units_Z 2
_cell_length_a 8.7404(8)
_cell_length_b 8.7404(8)
_cell_length_c 8.136(1)
_cell_volume 621.5
_refine_ls_R_factor_all 0.021
_cod_database_code 1000339

loop_
_symmetry_equiv_pos_as_xyz
x,y,z
-x,-y,z
1/2+x,1/2-y,z
1/2-x,1/2+y,z
-y,x,z
y,-x,z
1/2+y,1/2+x,z
1/2-y,1/2-x,z

loop_
_atom_site_aniso_label
_atom_site_aniso_U_11
_atom_site_aniso_U_12
_atom_site_aniso_U_13
_atom_site_aniso_U_22
_atom_site_aniso_U_23
_atom_site_aniso_U_33
Nb1 0.0071(1) 0. 0. 0.0071(1) 0. 0.0079(2)
Nb2 0.0064(1) 0. 0. 0.0064(1) 0. 0.0079(2)
K1 0.0180(4) -0.0034(5) 0.0005(5) 0.0180(4) 0.0005(5) 0.0124(6)
Si1 0.0076(4) 0.0007(7) 0.0004(5) 0.0076(4) 0.0004(5) 0.0039(6)
Si2 0.0071(4) -0.0001(6) -0.0003(5) 0.0071(4) -0.0003(5) 0.0036(7)

loop_
_atom_site_label
_atom_site_type_symbol
_atom_site_symmetry_multiplicity
_atom_site_Wyckoff_symbol
_atom_site_fract_x
_atom_site_fract_y
_atom_site_fract_z
_atom_site_occupancy
_atom_site_attached_hydrogens
_atom_site_calc_flag
Nb1 Nb5+ 2 a 0. 0. 0.2160(2) 1. 0 d
Nb2 Nb5+ 2 a 0. 0. 0.7194(2) 1. 0 d
K1 K1+ 4 c 0.3226(1) 0.8226(1) 0.9919(3) 1. 0 d
Si1 Si4+ 4 c 0.1242(2) 0.6242(2) 0.3015(2) 1. 0 d
Si2 Si4+ 4 c 0.1240(2) 0.6240(2) 0.6938(2) 1. 0 d
O1 O2- 8 d 0.4251(4) 0.2882(4) 0.2330(4) 1. 0 d
O2 O2- 8 d 0.4219(5) 0.2892(5) 0.7654(5) 1. 0 d
O3 O2- 2 a 0. 0. 0. 1. 0 d
O4 O2- 2 a 0. 0. 0.5010(9) 1. 0 d
O5 O2- 4 c 0.1200(4) 0.6200(4) 0.4968(9) 1. 0 d
O6 O2- 2 b 0.5 0. 0.228(1) 1. 0 d
O7 O2- 2 b 0.5 0. 0.7628(8) 1. 0 d

loop_
_atom_type_symbol
_atom_type_oxidation_number
Nb5+ 5.000
K1+ 1.000
Si4+ 4.000
O2- -2.000
